data_4338775
loop_
_publ_author_name
'Moussa, Jamal'
'Chamoreau, Lise-Marie'
'Degli Esposti, Alessandra'
'Gullo, Maria Pia'
'Barbieri, Andrea'
'Amouri, Hani'

_publ_section_title
;
 Tuning Excited States of Bipyridyl Platinum(II) Chromophores with
 \p-Bonded Catecholate Organometallic Ligands: Synthesis, Structures,
 TD-DFT Calculations, and Photophysical Properties.
;
_journal_issue 13
_journal_name_full 'Inorganic chemistry'
_journal_page_first 6624
_journal_page_last 6633
_journal_paper_doi 10.1021/ic500232w
_journal_volume 53
_journal_year 2014
_chemical_formula_moiety 'C22 H18 N2 O2 Pt Ru, 2(B F4), C2 H3 N'
_chemical_formula_sum 'C24 H21 B2 F8 N3 O2 Pt Ru'
_chemical_formula_weight 853.22
_chemical_name_systematic
;
 ?
;
_space_group_crystal_system monoclinic
_space_group_IT_number 14
_space_group_name_Hall '-P 2ybc'
_space_group_name_H-M_alt 'P 1 21/c 1'
_symmetry_space_group_name_Hall '-P 2ybc'
_symmetry_space_group_name_H-M 'P 1 21/c 1'
_atom_sites_solution_hydrogens geom
_atom_sites_solution_primary direct
_atom_sites_solution_secondary difmap
_audit_creation_method SHELXL-2013
_cell_angle_alpha 90
_cell_angle_beta 98.568(7)
_cell_angle_gamma 90
_cell_formula_units_Z 8
_cell_length_a 20.0763(13)
_cell_length_b 14.2082(13)
_cell_length_c 18.783(3)
_cell_measurement_reflns_used 267
_cell_measurement_temperature 200(2)
_cell_measurement_theta_max 22.9
_cell_measurement_theta_min 3.1
_cell_volume 5298.0(10)
_computing_cell_refinement 'Dirax/lsq (Duisenberg & Schreurs, 1989-2000)'
_computing_data_collection 'Collect (Nonius BV, 1997-2000)'
_computing_data_reduction 'EvalCCD (Duisenberg & Schreurs 1990-2000)'
_computing_molecular_graphics 'DIAMOND. Crystal Impact GbR, Bonn, Germany'
_computing_publication_material 'WinGX publication routines (Farrugia, 2012)'
_computing_structure_refinement 'SHELXL-2013 (Sheldrick, 2013)'
_computing_structure_solution 'SIR-92 (Altomare et al., 1994)'
_diffrn_ambient_temperature 200(2)
_diffrn_detector_area_resol_mean 9
_diffrn_measured_fraction_theta_full 0.996
_diffrn_measured_fraction_theta_max 0.991
_diffrn_measurement_device_type KappaCCD
_diffrn_measurement_method 'CCD rotation images, thick slices'
_diffrn_radiation_type MoK\a
_diffrn_radiation_wavelength 0.71073
_diffrn_reflns_av_R_equivalents 0.0509
_diffrn_reflns_av_unetI/netI 0.0538
_diffrn_reflns_Laue_measured_fraction_full 0.996
_diffrn_reflns_Laue_measured_fraction_max 0.991
_diffrn_reflns_limit_h_max 27
_diffrn_reflns_limit_h_min -23
_diffrn_reflns_limit_k_max 18
_diffrn_reflns_limit_k_min -19
_diffrn_reflns_limit_l_max 25
_diffrn_reflns_limit_l_min -25
_diffrn_reflns_number 72413
_diffrn_reflns_point_group_measured_fraction_full 0.996
_diffrn_reflns_point_group_measured_fraction_max 0.991
_diffrn_reflns_theta_full 25.242
_diffrn_reflns_theta_max 29.000
_diffrn_reflns_theta_min 1.805
_diffrn_source 'Enraf Nonius FR590'
_exptl_absorpt_coefficient_mu 5.931
_exptl_absorpt_correction_T_max 1
_exptl_absorpt_correction_T_min 0.756
_exptl_absorpt_correction_type multi-scan
_exptl_absorpt_process_details
;
SADABS, Bruker AXS Inc., Madison, 
Wisconsin, USA. 
;
_exptl_crystal_colour green
_exptl_crystal_density_diffrn 2.139
_exptl_crystal_density_method 'not measured'
_exptl_crystal_description block
_exptl_crystal_F_000 3248
_exptl_crystal_size_max 0.22
_exptl_crystal_size_mid 0.22
_exptl_crystal_size_min 0.21
_refine_diff_density_max 3.898
_refine_diff_density_min -2.681
_refine_diff_density_rms 0.199
_refine_ls_extinction_method none
_refine_ls_goodness_of_fit_ref 1.059
_refine_ls_hydrogen_treatment constr
_refine_ls_matrix_type full
_refine_ls_number_parameters 696
_refine_ls_number_reflns 13978
_refine_ls_number_restraints 17
_refine_ls_restrained_S_all 1.059
_refine_ls_R_factor_all 0.0962
_refine_ls_R_factor_gt 0.0580
_refine_ls_shift/su_max 0.020
_refine_ls_shift/su_mean 0.001
_refine_ls_structure_factor_coef Fsqd
_refine_ls_weighting_details 'w=1/[\s^2^(Fo^2^)+(0.0188P)^2^+94.1670P] where P=(Fo^2^+2Fc^2^)/3'
_refine_ls_weighting_scheme calc
_refine_ls_wR_factor_gt 0.1141
_refine_ls_wR_factor_ref 0.1263
_reflns_Friedel_coverage 0.000
_reflns_number_gt 9522
_reflns_number_total 13978
_reflns_threshold_expression 'I > 2\s(I)'
_cod_data_source_file ic500232w_si_002.cif
_cod_data_source_block jm-49
_cod_depositor_comments 'Adding full bibliography for 4338773--4338776.cif.'
_cod_original_cell_volume 5297.9(11)
_cod_database_code 4338775
_shelx_space_group_comment
;
The symmetry employed for this shelxl refinement is uniquely defined
by the following loop, which should always be used as a source of
symmetry information in preference to the above space-group names.
They are only intended as comments.
;

loop_
_space_group_symop_operation_xyz
'x, y, z'
'-x, y+1/2, -z+1/2'
'-x, -y, -z'
'x, -y-1/2, z-1/2'

loop_
_atom_site_label
_atom_site_type_symbol
_atom_site_fract_x
_atom_site_fract_y
_atom_site_fract_z
_atom_site_U_iso_or_equiv
_atom_site_adp_type
_atom_site_occupancy
_atom_site_site_symmetry_order
_atom_site_calc_flag
_atom_site_refinement_flags_posn
_atom_site_refinement_flags_adp
_atom_site_refinement_flags_occupancy
_atom_site_disorder_assembly
_atom_site_disorder_group
Pt1 Pt 0.33159(2) 0.40913(2) 0.25915(2) 0.03016(9) Uani 1 1 d . . . . .
Ru1 Ru 0.43904(4) 0.15001(7) 0.32016(5) 0.0443(2) Uani 1 1 d . . . . .
O1 O 0.3493(3) 0.3389(4) 0.3529(3) 0.0354(14) Uani 1 1 d . . . . .
O2 O 0.3247(3) 0.2793(4) 0.2168(3) 0.0352(15) Uani 1 1 d . . . . .
N1 N 0.3388(4) 0.5382(6) 0.2990(4) 0.0366(18) Uani 1 1 d . . . . .
N2 N 0.3135(3) 0.4815(5) 0.1685(4) 0.0321(17) Uani 1 1 d . . . . .
C1 C 0.3506(4) 0.2487(6) 0.3416(5) 0.0309(19) Uani 1 1 d . . . . .
C2 C 0.3369(4) 0.2164(7) 0.2680(5) 0.032(2) Uani 1 1 d . . . . .
C3 C 0.3414(5) 0.1200(7) 0.2533(6) 0.044(2) Uani 1 1 d . . . . .
H3 H 0.3361 0.0986 0.2048 0.053 Uiso 1 1 calc R U . . .
C4 C 0.3538(5) 0.0542(8) 0.3106(7) 0.050(3) Uani 1 1 d . . . . .
H4 H 0.3523 -0.0113 0.3006 0.060 Uiso 1 1 calc R U . . .
C5 C 0.3683(5) 0.0857(7) 0.3816(6) 0.042(2) Uani 1 1 d . . . . .
H5 H 0.3781 0.0416 0.4198 0.050 Uiso 1 1 calc R U . . .
C6 C 0.3682(4) 0.1827(7) 0.3965(5) 0.036(2) Uani 1 1 d . . . . .
H6 H 0.3804 0.2039 0.4447 0.044 Uiso 1 1 calc R U . . .
C7 C 0.5338(12) 0.2094(16) 0.3721(12) 0.063(6) Uiso 0.6 1 d D . P A 1
H7 H 0.5412 0.2501 0.4126 0.075 Uiso 0.6 1 calc R U P A 1
C8 C 0.5374(10) 0.1127(15) 0.3814(10) 0.045(5) Uiso 0.6 1 d D . P A 1
H8 H 0.5482 0.0869 0.4284 0.054 Uiso 0.6 1 calc R U P A 1
C9 C 0.5252(11) 0.0530(14) 0.3219(12) 0.055(5) Uiso 0.6 1 d D . P A 1
H9 H 0.5287 -0.0130 0.3296 0.066 Uiso 0.6 1 calc R U P A 1
C10 C 0.5079(13) 0.0860(16) 0.2516(12) 0.073(6) Uiso 0.6 1 d D . P A 1
H10 H 0.4970 0.0448 0.2117 0.087 Uiso 0.6 1 calc R U P A 1
C11 C 0.5078(12) 0.1846(17) 0.2438(12) 0.056(6) Uiso 0.6 1 d D . P A 1
H11 H 0.4997 0.2099 0.1964 0.068 Uiso 0.6 1 calc R U P A 1
C12 C 0.5190(11) 0.2474(15) 0.3016(13) 0.059(6) Uiso 0.6 1 d D . P A 1
H12 H 0.5167 0.3135 0.2940 0.071 Uiso 0.6 1 calc R U P A 1
C7B C 0.5131(12) 0.2375(16) 0.2711(12) 0.029(5) Uiso 0.4 1 d D . P A 2
H7B H 0.5051 0.2879 0.2378 0.035 Uiso 0.4 1 calc R U P A 2
C8B C 0.5260(13) 0.2605(16) 0.3454(14) 0.045(6) Uiso 0.4 1 d D . P A 2
H8B H 0.5273 0.3228 0.3639 0.054 Uiso 0.4 1 calc R U P A 2
C9B C 0.5366(15) 0.1779(19) 0.3883(13) 0.044(7) Uiso 0.4 1 d D . P A 2
H9B H 0.5457 0.1862 0.4390 0.053 Uiso 0.4 1 calc R U P A 2
C10B C 0.5348(12) 0.0846(17) 0.3623(14) 0.028(5) Uiso 0.4 1 d D . P A 2
H10B H 0.5407 0.0327 0.3946 0.034 Uiso 0.4 1 calc R U P A 2
C11B C 0.524(2) 0.071(2) 0.2888(17) 0.071(10) Uiso 0.4 1 d D . P A 2
H11B H 0.5255 0.0091 0.2694 0.085 Uiso 0.4 1 calc R U P A 2
C12B C 0.5115(17) 0.147(2) 0.2436(14) 0.056(9) Uiso 0.4 1 d D . P A 2
H12B H 0.5015 0.1380 0.1931 0.067 Uiso 0.4 1 calc R U P A 2
C13 C 0.3561(5) 0.5588(9) 0.3683(6) 0.051(3) Uani 1 1 d . . . . .
H13 H 0.3674 0.5094 0.4020 0.062 Uiso 1 1 calc R U . . .
C14 C 0.3580(6) 0.6517(9) 0.3924(7) 0.059(3) Uani 1 1 d . . . . .
H14 H 0.3695 0.6653 0.4422 0.071 Uiso 1 1 calc R U . . .
C15 C 0.3432(6) 0.7226(9) 0.3439(7) 0.063(3) Uani 1 1 d . . . . .
H15 H 0.3448 0.7863 0.3595 0.075 Uiso 1 1 calc R U . . .
C16 C 0.3258(5) 0.7009(8) 0.2724(7) 0.053(3) Uani 1 1 d . . . . .
H16 H 0.3146 0.7498 0.2382 0.064 Uiso 1 1 calc R U . . .
C17 C 0.3248(4) 0.6083(7) 0.2500(5) 0.038(2) Uani 1 1 d . . . . .
C18 C 0.3104(4) 0.5759(7) 0.1758(5) 0.036(2) Uani 1 1 d . . . . .
C19 C 0.2975(5) 0.6333(8) 0.1162(6) 0.045(3) Uani 1 1 d . . . . .
H19 H 0.2959 0.6998 0.1211 0.055 Uiso 1 1 calc R U . . .
C20 C 0.2870(5) 0.5911(8) 0.0486(6) 0.049(3) Uani 1 1 d . . . . .
H20 H 0.2778 0.6295 0.0069 0.059 Uiso 1 1 calc R U . . .
C21 C 0.2895(5) 0.4968(9) 0.0411(6) 0.049(3) Uani 1 1 d . . . . .
H21 H 0.2819 0.4682 -0.0051 0.058 Uiso 1 1 calc R U . . .
C22 C 0.3035(5) 0.4433(7) 0.1028(6) 0.042(2) Uani 1 1 d . . . . .
H22 H 0.3062 0.3768 0.0983 0.051 Uiso 1 1 calc R U . . .
Pt2 Pt 0.16622(2) 0.39195(2) 0.23879(2) 0.02498(8) Uani 1 1 d . . . . .
Ru2 Ru 0.07677(4) 0.11695(5) 0.19425(4) 0.03247(17) Uani 1 1 d . . . . .
O3 O 0.1837(3) 0.2658(4) 0.2869(3) 0.0306(13) Uani 1 1 d . . . . .
O4 O 0.1495(3) 0.3140(4) 0.1480(3) 0.0349(14) Uani 1 1 d . . . . .
N3 N 0.1820(3) 0.4709(5) 0.3253(4) 0.0323(17) Uani 1 1 d . . . . .
N4 N 0.1492(3) 0.5166(5) 0.1929(4) 0.0329(17) Uani 1 1 d . . . . .
C23 C 0.1750(4) 0.1985(6) 0.2392(5) 0.0290(18) Uani 1 1 d . . . . .
C24 C 0.1564(4) 0.2256(6) 0.1650(5) 0.0282(18) Uani 1 1 d . . . . .
C25 C 0.1413(5) 0.1532(7) 0.1124(6) 0.041(2) Uani 1 1 d . . . . .
H25 H 0.1252 0.1694 0.0638 0.049 Uiso 1 1 calc R U . . .
C26 C 0.1500(5) 0.0584(8) 0.1321(6) 0.048(3) Uani 1 1 d . . . . .
H26 H 0.1428 0.0111 0.0961 0.058 Uiso 1 1 calc R U . . .
C27 C 0.1694(5) 0.0322(7) 0.2046(6) 0.044(3) Uani 1 1 d . . . . .
H27 H 0.1758 -0.0322 0.2175 0.052 Uiso 1 1 calc R U . . .
C28 C 0.1791(4) 0.1036(6) 0.2578(6) 0.035(2) Uani 1 1 d . . . . .
H28 H 0.1885 0.0864 0.3072 0.042 Uiso 1 1 calc R U . . .
C29 C 0.0099(5) 0.1437(12) 0.2742(7) 0.062(4) Uani 1 1 d . . . . .
H29 H 0.0215 0.1656 0.3222 0.075 Uiso 1 1 calc R U . . .
C30 C -0.0055(5) 0.2080(9) 0.2180(8) 0.058(3) Uani 1 1 d . . . . .
H30 H -0.0054 0.2736 0.2279 0.070 Uiso 1 1 calc R U . . .
C31 C -0.0213(5) 0.1758(8) 0.1470(7) 0.050(3) Uani 1 1 d . . . . .
H31 H -0.0324 0.2192 0.1086 0.060 Uiso 1 1 calc R U . . .
C32 C -0.0205(5) 0.0774(8) 0.1329(6) 0.047(3) Uani 1 1 d . . . . .
H32 H -0.0288 0.0542 0.0850 0.057 Uiso 1 1 calc R U . . .
C33 C -0.0074(5) 0.0163(9) 0.1907(7) 0.053(3) Uani 1 1 d . . . . .
H33 H -0.0092 -0.0496 0.1823 0.064 Uiso 1 1 calc R U . . .
C34 C 0.0084(5) 0.0495(10) 0.2604(7) 0.056(3) Uani 1 1 d . . . . .
H34 H 0.0183 0.0062 0.2990 0.068 Uiso 1 1 calc R U . . .
C35 C 0.1983(5) 0.4383(7) 0.3923(5) 0.039(2) Uani 1 1 d . . . . .
H35 H 0.2029 0.3723 0.3995 0.047 Uiso 1 1 calc R U . . .
C36 C 0.2087(6) 0.4971(9) 0.4516(6) 0.054(3) Uani 1 1 d . . . . .
H36 H 0.2208 0.4728 0.4989 0.065 Uiso 1 1 calc R U . . .
C37 C 0.2010(6) 0.5923(8) 0.4394(7) 0.058(3) Uani 1 1 d . . . . .
H37 H 0.2064 0.6345 0.4791 0.069 Uiso 1 1 calc R U . . .
C38 C 0.1856(5) 0.6272(8) 0.3703(6) 0.048(3) Uani 1 1 d . . . . .
H38 H 0.1816 0.6930 0.3621 0.057 Uiso 1 1 calc R U . . .
C39 C 0.1761(4) 0.5647(7) 0.3135(6) 0.036(2) Uani 1 1 d . . . . .
C40 C 0.1591(4) 0.5906(6) 0.2382(5) 0.033(2) Uani 1 1 d . . . . .
C41 C 0.1522(5) 0.6820(7) 0.2110(7) 0.049(3) Uani 1 1 d . . . . .
H41 H 0.1598 0.7344 0.2426 0.059 Uiso 1 1 calc R U . . .
C42 C 0.1342(5) 0.6959(9) 0.1385(7) 0.055(3) Uani 1 1 d . . . . .
H42 H 0.1299 0.7577 0.1191 0.066 Uiso 1 1 calc R U . . .
C43 C 0.1226(5) 0.6189(9) 0.0947(7) 0.054(3) Uani 1 1 d . . . . .
H43 H 0.1090 0.6271 0.0445 0.064 Uiso 1 1 calc R U . . .
C44 C 0.1307(5) 0.5301(7) 0.1229(6) 0.041(2) Uani 1 1 d . . . . .
H44 H 0.1229 0.4772 0.0918 0.050 Uiso 1 1 calc R U . . .
B1 B 0.6913(7) 0.4030(9) 0.3735(7) 0.049(3) Uani 1 1 d . . . . .
F1 F 0.6655(4) 0.3575(6) 0.4283(4) 0.090(3) Uani 1 1 d . . . . .
F2 F 0.7042(4) 0.4962(5) 0.3901(4) 0.0644(19) Uani 1 1 d . . . . .
F3 F 0.7508(5) 0.3599(6) 0.3657(6) 0.115(4) Uani 1 1 d . . . . .
F4 F 0.6455(5) 0.3965(5) 0.3128(4) 0.097(3) Uani 1 1 d . . . . .
B2 B 0.5077(9) 0.3499(11) 0.0726(9) 0.065(4) Uani 1 1 d . . . . .
F5 F 0.5149(8) 0.3602(11) 0.1439(6) 0.190(7) Uani 1 1 d . . . . .
F6 F 0.4577(4) 0.4032(6) 0.0367(4) 0.087(3) Uani 1 1 d . . . . .
F7 F 0.5054(5) 0.2621(6) 0.0497(8) 0.139(5) Uani 1 1 d . . . . .
F8 F 0.5680(5) 0.3872(7) 0.0570(7) 0.128(4) Uani 1 1 d . . . . .
B3 B -0.0009(7) 0.8373(9) 0.0547(7) 0.050(3) Uani 1 1 d . . . . .
F9 F -0.0540(4) 0.8960(5) 0.0324(4) 0.085(3) Uani 1 1 d . . . . .
F10 F -0.0035(4) 0.7593(5) 0.0127(4) 0.079(2) Uani 1 1 d . . . . .
F11 F 0.0572(4) 0.8833(6) 0.0516(5) 0.092(3) Uani 1 1 d . . . . .
F12 F -0.0015(5) 0.8104(6) 0.1243(4) 0.097(3) Uani 1 1 d . . . . .
B4 B 0.1531(8) 0.8954(11) 0.3813(9) 0.065(4) Uiso 1 1 d D . . . .
F14A F 0.1380(9) 0.8643(11) 0.3128(8) 0.064(4) Uiso 0.5 1 d D . P B .
F13A F 0.1027(9) 0.9541(12) 0.4016(8) 0.083(5) Uiso 0.5 1 d D . P B .
F15A F 0.1739(8) 0.8260(10) 0.4289(8) 0.052(4) Uiso 0.5 1 d . . P B .
F16A F 0.2090(7) 0.9554(10) 0.3839(8) 0.059(3) Uiso 0.5 1 d D . P B .
F13B F 0.2193(18) 0.879(3) 0.3538(19) 0.200(13) Uiso 0.5 1 d . . P B 2
F14B F 0.1108(10) 0.8756(14) 0.3172(10) 0.084(6) Uiso 0.5 1 d . . P B 2
F15B F 0.1474(8) 0.8274(11) 0.4303(8) 0.054(4) Uiso 0.5 1 d . . P B 2
F16B F 0.1670(14) 0.9798(18) 0.3976(13) 0.135(8) Uiso 0.5 1 d . . P B 2
N5 N 0.2603(7) 0.2463(10) 0.0045(8) 0.099(4) Uiso 1 1 d . . . . .
C45 C 0.1462(8) 0.3305(12) -0.0434(9) 0.095(5) Uiso 1 1 d . . . . .
H45A H 0.1303 0.3112 -0.0931 0.143 Uiso 1 1 calc R U . . .
H45B H 0.1512 0.3991 -0.0413 0.143 Uiso 1 1 calc R U . . .
H45C H 0.1135 0.3108 -0.0124 0.143 Uiso 1 1 calc R U . . .
C46 C 0.2105(7) 0.2868(11) -0.0188(8) 0.073(4) Uiso 1 1 d . . . . .
N6 N 0.5081(11) 0.4830(15) 0.3988(11) 0.153(7) Uiso 1 1 d . . . . .
C47 C 0.5447(12) 0.5380(17) 0.4314(12) 0.123(7) Uiso 1 1 d . . . . .
C48 C 0.5961(9) 0.6007(13) 0.4660(10) 0.106(6) Uiso 1 1 d . . . . .
H48A H 0.5851 0.6195 0.5131 0.159 Uiso 1 1 calc R U . . .
H48B H 0.5984 0.6567 0.4360 0.159 Uiso 1 1 calc R U . . .
H48C H 0.6397 0.5684 0.4725 0.159 Uiso 1 1 calc R U . . .

loop_
_atom_site_aniso_label
_atom_site_aniso_U_11
_atom_site_aniso_U_22
_atom_site_aniso_U_33
_atom_site_aniso_U_23
_atom_site_aniso_U_13
_atom_site_aniso_U_12
Pt1 0.02128(16) 0.03474(19) 0.03439(19) 0.00169(15) 0.00393(13) -0.00063(14)
Ru1 0.0273(4) 0.0633(6) 0.0444(5) 0.0206(4) 0.0124(3) 0.0179(4)
O1 0.037(3) 0.035(4) 0.033(3) -0.003(3) 0.002(3) -0.009(3)
O2 0.029(3) 0.037(4) 0.037(4) -0.004(3) -0.001(3) 0.009(3)
N1 0.028(4) 0.043(5) 0.040(5) -0.009(4) 0.007(3) -0.012(3)
N2 0.022(4) 0.039(4) 0.036(4) 0.005(3) 0.007(3) 0.002(3)
C1 0.020(4) 0.033(5) 0.040(5) 0.001(4) 0.005(4) 0.002(3)
C2 0.025(4) 0.039(5) 0.032(5) -0.001(4) 0.004(4) 0.005(4)
C3 0.046(6) 0.040(6) 0.046(6) -0.003(5) 0.003(5) 0.006(5)
C4 0.050(6) 0.037(6) 0.068(8) 0.005(5) 0.017(6) 0.013(5)
C5 0.034(5) 0.041(6) 0.053(6) 0.011(5) 0.014(4) 0.009(4)
C6 0.023(4) 0.043(6) 0.044(6) 0.006(4) 0.010(4) 0.001(4)
C13 0.041(6) 0.064(8) 0.047(7) 0.001(6) 0.000(5) -0.020(5)
C14 0.061(8) 0.064(8) 0.052(7) -0.016(6) 0.009(6) -0.024(6)
C15 0.065(8) 0.051(7) 0.071(9) -0.014(7) 0.011(7) -0.028(6)
C16 0.042(6) 0.049(7) 0.069(8) -0.007(6) 0.008(5) -0.017(5)
C17 0.026(4) 0.044(6) 0.044(6) 0.002(5) 0.003(4) -0.012(4)
C18 0.021(4) 0.038(5) 0.050(6) 0.006(4) 0.009(4) -0.006(4)
C19 0.030(5) 0.052(7) 0.055(7) 0.023(5) 0.008(4) 0.001(4)
C20 0.042(6) 0.058(7) 0.046(6) 0.016(5) 0.006(5) -0.002(5)
C21 0.043(6) 0.065(8) 0.038(6) 0.006(5) 0.005(5) 0.007(5)
C22 0.046(6) 0.037(6) 0.048(6) 0.011(5) 0.018(5) 0.015(4)
Pt2 0.02131(15) 0.02200(15) 0.03173(18) 0.00053(14) 0.00429(12) -0.00270(13)
Ru2 0.0271(3) 0.0319(4) 0.0405(4) -0.0105(3) 0.0119(3) -0.0099(3)
O3 0.033(3) 0.023(3) 0.033(3) 0.004(3) -0.001(3) -0.004(2)
O4 0.037(3) 0.033(4) 0.034(3) -0.006(3) 0.002(3) -0.005(3)
N3 0.022(4) 0.026(4) 0.051(5) -0.003(3) 0.012(3) -0.003(3)
N4 0.019(3) 0.032(4) 0.049(5) 0.004(4) 0.008(3) 0.000(3)
C23 0.017(4) 0.025(4) 0.045(5) -0.001(4) 0.006(3) 0.000(3)
C24 0.023(4) 0.028(5) 0.035(5) -0.006(4) 0.008(3) -0.008(3)
C25 0.039(5) 0.043(6) 0.043(6) -0.014(5) 0.015(4) -0.016(4)
C26 0.034(5) 0.048(6) 0.070(8) -0.028(6) 0.033(5) -0.014(5)
C27 0.033(5) 0.037(6) 0.065(7) -0.013(5) 0.023(5) 0.001(4)
C28 0.028(4) 0.029(5) 0.050(6) 0.003(4) 0.009(4) 0.001(4)
C29 0.026(5) 0.117(12) 0.048(7) -0.024(8) 0.019(5) -0.014(6)
C30 0.031(6) 0.047(7) 0.102(11) -0.027(7) 0.029(6) -0.005(5)
C31 0.029(5) 0.052(7) 0.070(8) 0.014(6) 0.010(5) -0.002(5)
C32 0.034(5) 0.057(7) 0.050(6) -0.009(5) 0.004(5) -0.018(5)
C33 0.032(5) 0.055(7) 0.076(8) -0.011(6) 0.017(5) -0.027(5)
C34 0.040(6) 0.080(9) 0.055(7) 0.015(7) 0.025(5) -0.014(6)
C35 0.036(5) 0.038(5) 0.045(6) -0.010(4) 0.013(4) -0.018(4)
C36 0.053(7) 0.069(8) 0.042(6) -0.017(6) 0.015(5) -0.017(6)
C37 0.051(7) 0.051(7) 0.073(9) -0.040(6) 0.017(6) -0.016(5)
C38 0.048(6) 0.036(6) 0.061(7) -0.017(5) 0.016(5) -0.005(5)
C39 0.020(4) 0.037(5) 0.055(6) -0.012(5) 0.016(4) -0.003(4)
C40 0.023(4) 0.026(5) 0.052(6) -0.001(4) 0.015(4) 0.002(3)
C41 0.031(5) 0.029(5) 0.090(9) 0.007(5) 0.022(5) 0.001(4)
C42 0.042(6) 0.051(7) 0.076(9) 0.030(6) 0.020(6) 0.008(5)
C43 0.040(6) 0.067(8) 0.055(7) 0.025(6) 0.012(5) 0.009(6)
C44 0.038(5) 0.042(6) 0.046(6) 0.011(5) 0.012(4) -0.002(4)
B1 0.074(9) 0.031(6) 0.040(7) 0.006(5) 0.002(6) 0.007(6)
F1 0.097(6) 0.100(6) 0.075(5) 0.038(5) 0.023(5) -0.011(5)
F2 0.088(5) 0.047(4) 0.054(4) -0.003(3) -0.001(4) 0.005(4)
F3 0.106(7) 0.060(5) 0.193(11) 0.010(6) 0.065(7) 0.019(5)
F4 0.169(9) 0.055(5) 0.057(5) -0.004(4) -0.018(5) -0.022(5)
B2 0.079(11) 0.044(8) 0.068(10) 0.013(7) -0.002(8) 0.006(7)
F5 0.273(18) 0.218(15) 0.076(7) 0.068(9) 0.011(9) 0.080(13)
F6 0.092(6) 0.067(5) 0.089(6) -0.009(4) -0.026(5) 0.026(4)
F7 0.098(7) 0.036(5) 0.275(15) -0.016(7) 0.003(8) 0.002(5)
F8 0.099(7) 0.104(8) 0.169(11) 0.041(7) -0.021(7) -0.039(6)
B3 0.067(9) 0.036(7) 0.044(7) 0.005(5) -0.002(6) 0.002(6)
F9 0.096(6) 0.067(5) 0.077(5) -0.014(4) -0.032(4) 0.031(4)
F10 0.092(6) 0.046(4) 0.095(6) -0.020(4) 0.004(5) 0.005(4)
F11 0.082(6) 0.077(6) 0.110(7) 0.019(5) -0.007(5) -0.030(5)
F12 0.145(8) 0.082(6) 0.065(5) 0.023(4) 0.022(5) 0.037(6)

loop_
_atom_type_symbol
_atom_type_description
_atom_type_scat_dispersion_real
_atom_type_scat_dispersion_imag
_atom_type_scat_source
C C 0.0033 0.0016 'International Tables Vol C Tables 4.2.6.8 and 6.1.1.4'
H H 0.0000 0.0000 'International Tables Vol C Tables 4.2.6.8 and 6.1.1.4'
B B 0.0013 0.0007 'International Tables Vol C Tables 4.2.6.8 and 6.1.1.4'
N N 0.0061 0.0033 'International Tables Vol C Tables 4.2.6.8 and 6.1.1.4'
O O 0.0106 0.0060 'International Tables Vol C Tables 4.2.6.8 and 6.1.1.4'
F F 0.0171 0.0103 'International Tables Vol C Tables 4.2.6.8 and 6.1.1.4'
Ru Ru -1.2594 0.8363 'International Tables Vol C Tables 4.2.6.8 and 6.1.1.4'
Pt Pt -1.7033 8.3905 'International Tables Vol C Tables 4.2.6.8 and 6.1.1.4'

loop_
_geom_angle_atom_site_label_1
_geom_angle_atom_site_label_2
_geom_angle_atom_site_label_3
_geom_angle
N2 Pt1 N1 80.6(3)
N2 Pt1 O2 98.3(3)
N1 Pt1 O2 178.8(3)
N2 Pt1 O1 178.3(3)
N1 Pt1 O1 97.8(3)
O2 Pt1 O1 83.3(3)
C5 Ru1 C4 37.6(4)
C5 Ru1 C10B 103.9(7)
C4 Ru1 C10B 113.9(7)
C5 Ru1 C12 155.4(7)
C4 Ru1 C12 166.2(7)
C5 Ru1 C11 166.7(7)
C4 Ru1 C11 130.7(7)
C12 Ru1 C11 37.3(5)
C5 Ru1 C12B 153.6(8)
C4 Ru1 C12B 121.7(8)
C10B Ru1 C12B 66.1(9)
C5 Ru1 C11B 121.7(9)
C4 Ru1 C11B 106.9(9)
C10B Ru1 C11B 36.8(6)
C12B Ru1 C11B 36.7(6)
C5 Ru1 C8 103.2(6)
C4 Ru1 C8 121.8(6)
C12 Ru1 C8 67.2(7)
C11 Ru1 C8 78.0(8)
C5 Ru1 C7 121.7(7)
C4 Ru1 C7 154.9(7)
C12 Ru1 C7 38.0(5)
C11 Ru1 C7 67.2(8)
C8 Ru1 C7 37.0(5)
C5 Ru1 C9 107.7(6)
C4 Ru1 C9 102.4(6)
C12 Ru1 C9 78.8(8)
C11 Ru1 C9 65.2(8)
C8 Ru1 C9 36.9(5)
C7 Ru1 C9 66.7(7)
C5 Ru1 C3 67.9(4)
C4 Ru1 C3 37.8(4)
C10B Ru1 C3 141.8(7)
C12 Ru1 C3 130.0(7)
C11 Ru1 C3 105.3(6)
C12B Ru1 C3 104.1(8)
C11B Ru1 C3 114.1(9)
C8 Ru1 C3 154.7(6)
C7 Ru1 C3 166.9(7)
C9 Ru1 C3 121.0(6)
C5 Ru1 C9B 111.3(8)
C4 Ru1 C9B 141.2(8)
C10B Ru1 C9B 37.5(5)
C12B Ru1 C9B 76.5(10)
C11B Ru1 C9B 65.8(10)
C3 Ru1 C9B 179.0(8)
C1 O1 Pt1 110.6(6)
C2 O2 Pt1 110.0(5)
C13 N1 C17 120.0(9)
C13 N1 Pt1 124.7(8)
C17 N1 Pt1 115.3(6)
C22 N2 C18 119.6(8)
C22 N2 Pt1 124.6(7)
C18 N2 Pt1 115.8(7)
O1 C1 C6 123.3(9)
O1 C1 C2 117.7(8)
C6 C1 C2 118.9(9)
O1 C1 Ru1 130.7(6)
C6 C1 Ru1 67.1(5)
C2 C1 Ru1 71.7(5)
O2 C2 C3 122.2(9)
O2 C2 C1 118.3(8)
C3 C2 C1 119.4(9)
O2 C2 Ru1 129.8(6)
C3 C2 Ru1 67.1(5)
C1 C2 Ru1 72.3(5)
C2 C3 C4 120.2(10)
C2 C3 Ru1 77.1(6)
C4 C3 Ru1 69.8(6)
C2 C3 H3 119.9
C4 C3 H3 119.9
Ru1 C3 H3 124.8
C5 C4 C3 120.2(10)
C5 C4 Ru1 70.8(6)
C3 C4 Ru1 72.4(6)
C5 C4 H4 119.9
C3 C4 H4 119.9
Ru1 C4 H4 129.2
C4 C5 C6 119.8(10)
C4 C5 Ru1 71.6(6)
C6 C5 Ru1 73.2(6)
C4 C5 H5 120.1
C6 C5 H5 120.1
Ru1 C5 H5 127.0
C1 C6 C5 121.2(10)
C1 C6 Ru1 77.3(5)
C5 C6 Ru1 69.3(6)
C1 C6 H6 119.4
C5 C6 H6 119.4
Ru1 C6 H6 125.7
C8 C7 C12 120(2)
C8 C7 Ru1 72.4(12)
C12 C7 Ru1 71.4(13)
C8 C7 H7 120.2
C12 C7 H7 120.2
Ru1 C7 H7 128.1
C7 C8 C9 120.1(19)
C7 C8 Ru1 70.6(12)
C9 C8 Ru1 71.9(11)
C7 C8 H8 120.0
C9 C8 H8 120.0
Ru1 C8 H8 130.0
C8 C9 C10 122.9(19)
C8 C9 Ru1 71.1(11)
C10 C9 Ru1 72.1(13)
C8 C9 H9 118.5
C10 C9 H9 118.5
Ru1 C9 H9 131.3
C9 C10 C11 115(2)
C9 C10 Ru1 71.1(13)
C11 C10 Ru1 70.2(13)
C9 C10 H10 122.3
C11 C10 H10 122.3
Ru1 C10 H10 128.3
C12 C11 C10 124(2)
C12 C11 Ru1 71.2(13)
C10 C11 Ru1 72.5(13)
C12 C11 H11 118.1
C10 C11 H11 118.1
Ru1 C11 H11 131.4
C11 C12 C7 118(2)
C11 C12 Ru1 71.6(13)
C7 C12 Ru1 70.6(13)
C11 C12 H12 121.0
C7 C12 H12 121.0
Ru1 C12 H12 129.0
C12B C7B C8B 125.0(18)
C12B C7B Ru1 70.0(16)
C8B C7B Ru1 76.0(13)
C12B C7B H7B 117.5
C8B C7B H7B 117.5
Ru1 C7B H7B 129.2
C9B C8B C7B 110.9(18)
C9B C8B Ru1 66.8(14)
C7B C8B Ru1 68.0(12)
C9B C8B H8B 124.6
C7B C8B H8B 124.5
Ru1 C8B H8B 132.6
C10B C9B C8B 126(2)
C10B C9B Ru1 69.9(14)
C8B C9B Ru1 76.9(14)
C10B C9B H9B 117.1
C8B C9B H9B 117.1
Ru1 C9B H9B 128.7
C11B C10B C9B 118(2)
C11B C10B Ru1 72.5(18)
C9B C10B Ru1 72.6(14)
C11B C10B H10B 120.9
C9B C10B H10B 120.9
Ru1 C10B H10B 125.7
C12B C11B C10B 119(2)
C12B C11B Ru1 71.4(19)
C10B C11B Ru1 70.7(16)
C12B C11B H11B 120.4
C10B C11B H11B 120.3
Ru1 C11B H11B 130.0
C7B C12B C11B 121(2)
C7B C12B Ru1 73.8(15)
C11B C12B Ru1 72(2)
C7B C12B H12B 119.7
C11B C12B H12B 119.6
Ru1 C12B H12B 126.6
N1 C13 C14 121.2(11)
N1 C13 H13 119.4
C14 C13 H13 119.4
C15 C14 C13 119.5(11)
C15 C14 H14 120.3
C13 C14 H14 120.3
C14 C15 C16 119.1(12)
C14 C15 H15 120.4
C16 C15 H15 120.4
C15 C16 C17 120.2(12)
C15 C16 H16 119.9
C17 C16 H16 119.9
N1 C17 C16 120.0(10)
N1 C17 C18 114.1(9)
C16 C17 C18 125.8(10)
N2 C18 C19 120.8(10)
N2 C18 C17 113.9(9)
C19 C18 C17 125.3(10)
C18 C19 C20 118.1(11)
C18 C19 H19 120.9
C20 C19 H19 120.9
C21 C20 C19 121.3(10)
C21 C20 H20 119.3
C19 C20 H20 119.3
C20 C21 C22 117.8(11)
C20 C21 H21 121.1
C22 C21 H21 121.1
N2 C22 C21 122.3(10)
N2 C22 H22 118.8
C21 C22 H22 118.8
N3 Pt2 N4 81.1(3)
N3 Pt2 O3 98.1(3)
N4 Pt2 O3 179.2(3)
N3 Pt2 O4 178.4(3)
N4 Pt2 O4 97.3(3)
O3 Pt2 O4 83.5(2)
C26 Ru2 C32 104.0(4)
C26 Ru2 C29 165.1(5)
C32 Ru2 C29 79.4(4)
C26 Ru2 C30 157.5(5)
C32 Ru2 C30 67.6(4)
C29 Ru2 C30 37.1(5)
C26 Ru2 C27 37.6(4)
C32 Ru2 C27 125.6(4)
C29 Ru2 C27 129.1(5)
C30 Ru2 C27 163.0(5)
C26 Ru2 C31 124.4(5)
C32 Ru2 C31 37.8(4)
C29 Ru2 C31 66.9(5)
C30 Ru2 C31 37.2(5)
C27 Ru2 C31 159.6(4)
C26 Ru2 C34 131.6(5)
C32 Ru2 C34 66.6(4)
C29 Ru2 C34 36.1(5)
C30 Ru2 C34 65.9(5)
C27 Ru2 C34 107.5(5)
C31 Ru2 C34 78.3(4)
C26 Ru2 C33 108.2(4)
C32 Ru2 C33 36.7(4)
C29 Ru2 C33 65.7(5)
C30 Ru2 C33 78.0(4)
C27 Ru2 C33 106.3(4)
C31 Ru2 C33 66.4(4)
C34 Ru2 C33 36.6(4)
C26 Ru2 C25 37.2(4)
C32 Ru2 C25 105.2(4)
C29 Ru2 C25 156.5(5)
C30 Ru2 C25 122.6(5)
C27 Ru2 C25 67.3(4)
C31 Ru2 C25 102.2(4)
C34 Ru2 C25 166.2(4)
C33 Ru2 C25 130.9(4)
C26 Ru2 C28 67.1(4)
C32 Ru2 C28 160.2(4)
C29 Ru2 C28 104.9(4)
C30 Ru2 C28 127.1(4)
C27 Ru2 C28 37.4(4)
C31 Ru2 C28 161.4(4)
C34 Ru2 C28 105.3(4)
C33 Ru2 C28 127.1(4)
C25 Ru2 C28 78.7(4)
C26 Ru2 C23 77.4(3)
C32 Ru2 C23 163.3(4)
C29 Ru2 C23 103.7(4)
C30 Ru2 C23 104.7(4)
C27 Ru2 C23 65.3(3)
C31 Ru2 C23 127.9(4)
C34 Ru2 C23 125.1(4)
C33 Ru2 C23 159.1(4)
C25 Ru2 C23 65.5(3)
C28 Ru2 C23 35.5(3)
C26 Ru2 C24 65.6(3)
C32 Ru2 C24 129.2(4)
C29 Ru2 C24 123.7(4)
C30 Ru2 C24 102.7(4)
C27 Ru2 C24 77.5(3)
C31 Ru2 C24 104.8(4)
C34 Ru2 C24 157.2(4)
C33 Ru2 C24 164.7(4)
C25 Ru2 C24 36.3(3)
C28 Ru2 C24 64.8(3)
C23 Ru2 C24 35.9(3)
C23 O3 Pt2 110.4(5)
C24 O4 Pt2 109.0(5)
C35 N3 C39 119.9(8)
C35 N3 Pt2 124.7(6)
C39 N3 Pt2 115.4(7)
C44 N4 C40 120.5(8)
C44 N4 Pt2 124.5(7)
C40 N4 Pt2 115.0(6)
O3 C23 C28 122.8(9)
O3 C23 C24 117.2(7)
C28 C23 C24 119.9(8)
O3 C23 Ru2 129.2(6)
C28 C23 Ru2 68.0(5)
C24 C23 Ru2 72.5(5)
O4 C24 C25 121.6(9)
O4 C24 C23 119.8(8)
C25 C24 C23 118.4(8)
O4 C24 Ru2 130.0(6)
C25 C24 Ru2 66.8(5)
C23 C24 Ru2 71.6(5)
C26 C25 C24 120.3(10)
C26 C25 Ru2 69.8(6)
C24 C25 Ru2 76.9(5)
C26 C25 H25 119.9
C24 C25 H25 119.9
Ru2 C25 H25 125.0
C25 C26 C27 121.1(9)
C25 C26 Ru2 72.9(6)
C27 C26 Ru2 72.2(5)
C25 C26 H26 119.5
C27 C26 H26 119.5
Ru2 C26 H26 127.5
C26 C27 C28 118.7(10)
C26 C27 Ru2 70.2(6)
C28 C27 Ru2 72.3(5)
C26 C27 H27 120.6
C28 C27 H27 120.6
Ru2 C27 H27 129.1
C23 C28 C27 121.3(10)
C23 C28 Ru2 76.6(5)
C27 C28 Ru2 70.3(6)
C23 C28 H28 119.3
C27 C28 H28 119.3
Ru2 C28 H28 125.5
C34 C29 C30 120.2(11)
C34 C29 Ru2 72.4(7)
C30 C29 Ru2 71.6(6)
C34 C29 H29 119.9
C30 C29 H29 119.9
Ru2 C29 H29 128.3
C29 C30 C31 119.9(11)
C29 C30 Ru2 71.3(6)
C31 C30 Ru2 71.6(6)
C29 C30 H30 120.0
C31 C30 H30 120.0
Ru2 C30 H30 129.5
C30 C31 C32 119.4(11)
C30 C31 Ru2 71.3(6)
C32 C31 Ru2 70.6(6)
C30 C31 H31 120.3
C32 C31 H31 120.3
Ru2 C31 H31 130.4
C33 C32 C31 118.5(11)
C33 C32 Ru2 72.4(6)
C31 C32 Ru2 71.6(6)
C33 C32 H32 120.7
C31 C32 H32 120.7
Ru2 C32 H32 127.2
C34 C33 C32 121.2(11)
C34 C33 Ru2 71.6(6)
C32 C33 Ru2 70.9(6)
C34 C33 H33 119.4
C32 C33 H33 119.4
Ru2 C33 H33 130.9
C29 C34 C33 120.7(12)
C29 C34 Ru2 71.5(6)
C33 C34 Ru2 71.9(6)
C29 C34 H34 119.6
C33 C34 H34 119.6
Ru2 C34 H34 129.5
N3 C35 C36 122.5(10)
N3 C35 H35 118.8
C36 C35 H35 118.8
C37 C36 C35 117.4(11)
C37 C36 H36 121.3
C35 C36 H36 121.3
C36 C37 C38 120.9(10)
C36 C37 H37 119.6
C38 C37 H37 119.6
C37 C38 C39 118.8(10)
C37 C38 H38 120.6
C39 C38 H38 120.6
N3 C39 C38 120.6(10)
N3 C39 C40 114.3(8)
C38 C39 C40 125.2(10)
N4 C40 C41 119.8(10)
N4 C40 C39 114.1(8)
C41 C40 C39 126.1(9)
C42 C41 C40 119.7(11)
C42 C41 H41 120.1
C40 C41 H41 120.1
C41 C42 C43 118.6(11)
C41 C42 H42 120.7
C43 C42 H42 120.7
C42 C43 C44 120.3(11)
C42 C43 H43 119.8
C44 C43 H43 119.8
N4 C44 C43 121.1(11)
N4 C44 H44 119.5
C43 C44 H44 119.5
F4 B1 F3 111.9(12)
F4 B1 F2 109.7(9)
F3 B1 F2 108.5(11)
F4 B1 F1 108.1(12)
F3 B1 F1 107.5(10)
F2 B1 F1 111.1(10)
F7 B2 F5 115.1(14)
F7 B2 F6 112.3(13)
F5 B2 F6 113.5(15)
F7 B2 F8 106.3(14)
F5 B2 F8 101.7(14)
F6 B2 F8 106.6(12)
F11 B3 F10 109.3(12)
F11 B3 F12 108.0(11)
F10 B3 F12 108.9(10)
F11 B3 F9 109.4(10)
F10 B3 F9 111.0(10)
F12 B3 F9 110.3(12)
F16B B4 F14A 123.5(19)
F16B B4 F15B 123.7(19)
F14A B4 F15B 112.7(15)
F16B B4 F15A 119.8(18)
F14A B4 F15A 113.2(15)
F15B B4 F15A 22.9(9)
F16B B4 F14B 119.1(19)
F14A B4 F14B 24.6(10)
F15B B4 F14B 110.0(15)
F15A B4 F14B 120.7(15)
F16B B4 F16A 42.8(12)
F14A B4 F16A 107.2(14)
F15B B4 F16A 123.9(15)
F15A B4 F16A 104.6(13)
F14B B4 F16A 122.2(16)
F16B B4 F13A 60.8(15)
F14A B4 F13A 112.6(14)
F15B B4 F13A 95.9(14)
F15A B4 F13A 114.6(15)
F14B B4 F13A 89.1(14)
F16A B4 F13A 103.5(14)
F16B B4 F13B 93.2(19)
F14A B4 F13B 73.0(17)
F15B B4 F13B 106.8(19)
F15A B4 F13B 85.0(17)
F14B B4 F13B 97.3(19)
F16A B4 F13B 50.8(14)
F13A B4 F13B 153(2)
F14B F14A B4 82(3)
F14B F14A F13B 138(3)
B4 F14A F13B 57.9(15)
F16B F13A B4 54.3(13)
F15B F15A B4 78(3)
F16B F16A F13B 129(3)
F16B F16A B4 60.6(17)
F13B F16A B4 69.1(18)
F16A F13B B4 60.1(17)
F16A F13B F14A 96(2)
B4 F13B F14A 49.1(13)
F14A F14B B4 74(3)
F15A F15B B4 79(3)
F16A F16B B4 76.6(19)
F16A F16B F13A 141(3)
B4 F16B F13A 64.9(16)
C46 C45 H45A 109.5
C46 C45 H45B 109.5
H45A C45 H45B 109.5
C46 C45 H45C 109.5
H45A C45 H45C 109.5
H45B C45 H45C 109.5
N5 C46 C45 174.7(17)
N6 C47 C48 172(3)
C47 C48 H48A 109.5
C47 C48 H48B 109.5
H48A C48 H48B 109.5
C47 C48 H48C 109.5
H48A C48 H48C 109.5
H48B C48 H48C 109.5

loop_
_geom_bond_atom_site_label_1
_geom_bond_atom_site_label_2
_geom_bond_distance
Pt1 N2 1.975(8)
Pt1 N1 1.978(8)
Pt1 O2 2.006(6)
Pt1 O1 2.009(6)
Ru1 C5 2.162(10)
Ru1 C4 2.173(12)
Ru1 C10B 2.18(2)
Ru1 C12 2.19(2)
Ru1 C11 2.19(2)
Ru1 C12B 2.19(3)
Ru1 C11B 2.20(4)
Ru1 C8 2.198(19)
Ru1 C7 2.17(2)
Ru1 C9 2.21(2)
Ru1 C3 2.207(10)
Ru1 C9B 2.21(3)
O1 C1 1.300(11)
O2 C2 1.309(11)
N1 C13 1.328(13)
N1 C17 1.357(13)
N2 C22 1.338(13)
N2 C18 1.350(12)
C1 C6 1.400(13)
C1 C2 1.443(13)
C2 C3 1.403(13)
C3 C4 1.418(15)
C3 H3 0.9500
C4 C5 1.396(15)
C4 H4 0.9500
C5 C6 1.407(14)
C5 H5 0.9500
C6 H6 0.9500
C7 C8 1.387(17)
C7 C12 1.419(17)
C7 H7 0.9500
C8 C9 1.396(17)
C8 H8 0.9500
C9 C10 1.396(18)
C9 H9 0.9500
C10 C11 1.409(18)
C10 H10 0.9500
C11 C12 1.398(17)
C11 H11 0.9500
C12 H12 0.9500
C7B C12B 1.378(17)
C7B C8B 1.419(17)
C7B H7B 0.9500
C8B C9B 1.422(18)
C8B H8B 0.9500
C9B C10B 1.411(18)
C9B H9B 0.9500
C10B C11B 1.380(19)
C10B H10B 0.9500
C11B C12B 1.381(19)
C11B H11B 0.9500
C12B H12B 0.9500
C13 C14 1.393(17)
C13 H13 0.9500
C14 C15 1.360(17)
C14 H14 0.9500
C15 C16 1.371(16)
C15 H15 0.9500
C16 C17 1.381(15)
C16 H16 0.9500
C17 C18 1.456(14)
C18 C19 1.378(13)
C19 C20 1.391(16)
C19 H19 0.9500
C20 C21 1.349(16)
C20 H20 0.9500
C21 C22 1.379(14)
C21 H21 0.9500
C22 H22 0.9500
Pt2 N3 1.960(8)
Pt2 N4 1.978(7)
Pt2 O3 2.014(6)
Pt2 O4 2.019(6)
Ru2 C26 2.174(9)
Ru2 C32 2.187(10)
Ru2 C29 2.191(10)
Ru2 C30 2.196(10)
Ru2 C27 2.200(10)
Ru2 C31 2.201(10)
Ru2 C34 2.202(10)
Ru2 C33 2.206(9)
Ru2 C25 2.214(10)
Ru2 C28 2.225(9)
Ru2 C23 2.334(8)
Ru2 C24 2.346(8)
O3 C23 1.303(10)
O4 C24 1.298(10)
N3 C35 1.336(12)
N3 C39 1.353(12)
N4 C44 1.325(12)
N4 C40 1.348(12)
C23 C28 1.392(12)
C23 C24 1.442(13)
C24 C25 1.426(12)
C25 C26 1.402(15)
C25 H25 0.9500
C26 C27 1.409(16)
C26 H26 0.9500
C27 C28 1.418(14)
C27 H27 0.9500
C28 H28 0.9500
C29 C34 1.362(18)
C29 C30 1.396(18)
C29 H29 0.9500
C30 C31 1.401(17)
C30 H30 0.9500
C31 C32 1.423(16)
C31 H31 0.9500
C32 C33 1.383(16)
C32 H32 0.9500
C33 C34 1.383(16)
C33 H33 0.9500
C34 H34 0.9500
C35 C36 1.383(14)
C35 H35 0.9500
C36 C37 1.376(17)
C36 H36 0.9500
C37 C38 1.381(17)
C37 H37 0.9500
C38 C39 1.379(14)
C38 H38 0.9500
C39 C40 1.453(14)
C40 C41 1.395(13)
C41 C42 1.369(16)
C41 H41 0.9500
C42 C43 1.368(17)
C42 H42 0.9500
C43 C44 1.369(14)
C43 H43 0.9500
C44 H44 0.9500
B1 F4 1.358(15)
B1 F3 1.369(16)
B1 F2 1.376(14)
B1 F1 1.381(15)
B2 F7 1.319(17)
B2 F5 1.334(19)
B2 F6 1.354(16)
B2 F8 1.391(19)
B3 F11 1.345(16)
B3 F10 1.357(14)
B3 F12 1.364(15)
B3 F9 1.370(15)
B4 F16B 1.26(3)
B4 F14A 1.35(2)
B4 F15B 1.35(2)
B4 F15A 1.36(2)
B4 F14B 1.39(2)
B4 F16A 1.405(15)
B4 F13A 1.41(2)
B4 F13B 1.52(4)
F14A F14B 0.59(2)
F14A F13B 1.71(4)
F13A F16B 1.35(3)
F15A F15B 0.537(19)
F16A F16B 0.98(3)
F16A F13B 1.26(3)
N5 C46 1.180(17)
C45 C46 1.44(2)
C45 H45A 0.9800
C45 H45B 0.9800
C45 H45C 0.9800
N6 C47 1.18(3)
C47 C48 1.44(3)
C48 H48A 0.9800
C48 H48B 0.9800
C48 H48C 0.9800
